data_1506443
loop_
_publ_author_name
'Angawi, Rihab F.'
'Swenson, Dale C.'
'Gloer, James B.'
'Wicklow, Donald T.'

_publ_contact_author 'Dale Swenson'
_publ_section_title
;
 Malettinins B-D: new polyketide metabolites from an unidentified fungal
 colonist of Hypoxylon Stromata (NRRL 29110).
;
_journal_issue 2
_journal_name_full 'Journal of natural products'
_journal_page_first 212
_journal_page_last 216
_journal_paper_doi 10.1021/np049625r
_journal_volume 68
_journal_year 2005
_chemical_formula_moiety 'C16 H16 O7'
_chemical_formula_sum 'C16 H16 O7'
_chemical_formula_weight 320.29
_chemical_melting_point 472.0(10)
_chemical_name_common ' malettinin D '
_chemical_name_systematic
; 
 ? 
;
_space_group_IT_number 14
_symmetry_cell_setting monoclinic
_symmetry_space_group_name_Hall '-P 2yn'
_symmetry_space_group_name_H-M 'P 1 21/n 1'
_atom_sites_solution_hydrogens geom
_atom_sites_solution_primary direct
_atom_sites_solution_secondary difmap
_audit_creation_method SHELXL-97
_cell_angle_alpha 90.00
_cell_angle_beta 110.18(3)
_cell_angle_gamma 90.00
_cell_formula_units_Z 4
_cell_length_a 16.525(7)
_cell_length_b 7.740(2)
_cell_length_c 12.559(6)
_cell_measurement_reflns_used 25
_cell_measurement_temperature 215(2)
_cell_measurement_theta_max 17.5
_cell_measurement_theta_min 11.8
_cell_volume 1507.7(11)
_computing_structure_refinement 'SHELXL-97 (Sheldrick, 1997)'
_computing_structure_solution 'SHELXS-97 (Sheldrick, 1990)'
_diffrn_ambient_temperature 215(2)
_diffrn_measured_fraction_theta_full 0.989
_diffrn_measured_fraction_theta_max 0.989
_diffrn_measurement_device_type 'Enraf-Nonius CAD4'
_diffrn_measurement_method '\q/2\q scans'
_diffrn_radiation_monochromator graphite
_diffrn_radiation_source 'fine-focus sealed tube'
_diffrn_radiation_type MoK\a
_diffrn_radiation_wavelength 0.71073
_diffrn_reflns_av_R_equivalents 0.0719
_diffrn_reflns_av_sigmaI/netI 0.0594
_diffrn_reflns_limit_h_max 19
_diffrn_reflns_limit_h_min -1
_diffrn_reflns_limit_k_max 9
_diffrn_reflns_limit_k_min -9
_diffrn_reflns_limit_l_max 14
_diffrn_reflns_limit_l_min -14
_diffrn_reflns_number 5628
_diffrn_reflns_theta_full 25.04
_diffrn_reflns_theta_max 25.0
_diffrn_reflns_theta_min 2.5
_diffrn_standards_decay_% <0
_diffrn_standards_interval_time 120
_diffrn_standards_number 4
_exptl_absorpt_coefficient_mu 0.112
_exptl_absorpt_correction_type none
_exptl_crystal_colour colorless
_exptl_crystal_density_diffrn 1.411
_exptl_crystal_density_method 'not measured'
_exptl_crystal_description prism
_exptl_crystal_F_000 672
_exptl_crystal_preparation '35% acetonitrile and water'
_exptl_crystal_size_max 0.35
_exptl_crystal_size_mid 0.30
_exptl_crystal_size_min 0.25
_refine_diff_density_max 0.388
_refine_diff_density_min -0.326
_refine_diff_density_rms 0.080
_refine_ls_extinction_method none
_refine_ls_goodness_of_fit_ref 1.072
_refine_ls_hydrogen_treatment riding
_refine_ls_matrix_type full
_refine_ls_number_parameters 212
_refine_ls_number_reflns 2641
_refine_ls_number_restraints 0
_refine_ls_restrained_S_all 1.072
_refine_ls_R_factor_all 0.0641
_refine_ls_R_factor_gt 0.0477
_refine_ls_shift/su_max 0.020
_refine_ls_shift/su_mean 0.000
_refine_ls_structure_factor_coef Fsqd
_refine_ls_weighting_details 'calc w=1/[\s^2^(Fo^2^)+(0.0748P)^2^+0.4748P] where P=(Fo^2^+2Fc^2^)/3'
_refine_ls_weighting_scheme calc
_refine_ls_wR_factor_gt 0.1289
_refine_ls_wR_factor_ref 0.1442
_reflns_number_gt 2085
_reflns_number_total 2641
_reflns_threshold_expression >2sigma(I)
_cod_data_source_file np049625rsi20041119_060408.cif
_cod_data_source_block glo02
_cod_depositor_comments
;
The following automatic conversions were performed:

'_chemical_melting_point' value '471-473' was changed to '472.0(10)'
- the average value was taken and precision was
estimated.

'_symmetry_cell_setting' value 'Monoclinic' changed to
'monoclinic' according to
/home/saulius/struct/CIF-dictionaries/cif_core.dic dictionary named
'cif_core.dic' version 2.4.1 from 2010-06-29.

Automatic conversion script
Id: cif_fix_values 1715 2011-07-08 13:25:40Z adriana 
;
_cod_original_cell_volume 1507.7(10)
_cod_original_sg_symbol_H-M P2(1)/n
_cod_database_code 1506443

loop_
_symmetry_equiv_pos_as_xyz
'x, y, z'
'-x+1/2, y+1/2, -z+1/2'
'-x, -y, -z'
'x-1/2, -y-1/2, z-1/2'

loop_
_atom_site_label
_atom_site_type_symbol
_atom_site_fract_x
_atom_site_fract_y
_atom_site_fract_z
_atom_site_U_iso_or_equiv
_atom_site_adp_type
_atom_site_occupancy
_atom_site_symmetry_multiplicity
_atom_site_calc_flag
_atom_site_refinement_flags
C1 C 0.18158(13) 0.3714(3) 0.36359(15) 0.0246(4) Uani 1 1 d .
O1 O 0.24761(9) 0.47840(19) 0.36680(11) 0.0299(4) Uani 1 1 d .
H1 H 0.2434 0.5055 0.3020 0.087(12) Uiso 1 1 calc R
O2 O 0.19724(9) 0.19901(18) 0.32716(11) 0.0294(4) Uani 1 1 d .
C3 C 0.25822(13) 0.1030(3) 0.40313(16) 0.0299(5) Uani 1 1 d .
O3 O 0.28944(11) -0.0147(2) 0.36675(12) 0.0409(4) Uani 1 1 d .
C4 C 0.27986(14) 0.1400(3) 0.52428(16) 0.0316(5) Uani 1 1 d .
H4 H 0.3250 0.0791 0.5759 0.038 Uiso 1 1 calc R
C5 C 0.23843(13) 0.2556(3) 0.56397(16) 0.0281(5) Uani 1 1 d .
C6 C 0.16895(13) 0.3619(3) 0.47927(15) 0.0241(4) Uani 1 1 d .
C7 C 0.15758(13) 0.5447(3) 0.51708(16) 0.0275(5) Uani 1 1 d .
H7A H 0.2094 0.6108 0.5259 0.033 Uiso 1 1 calc R
H7B H 0.1503 0.5396 0.5904 0.033 Uiso 1 1 calc R
C8 C 0.08003(13) 0.6377(3) 0.43293(16) 0.0268(5) Uani 1 1 d .
H8 H 0.0287 0.5904 0.4447 0.032 Uiso 1 1 calc R
C9 C 0.06859(13) 0.6034(3) 0.30750(16) 0.0263(5) Uani 1 1 d .
O10 O 0.12401(9) 0.71370(19) 0.26907(12) 0.0321(4) Uani 1 1 d .
C11 C 0.07202(15) 0.8068(3) 0.18095(19) 0.0421(6) Uani 1 1 d .
H11 H 0.0942 0.8859 0.1425 0.050 Uiso 1 1 calc R
C12 C -0.01191(16) 0.7803(3) 0.1518(2) 0.0437(6) Uani 1 1 d .
C13 C -0.02190(13) 0.6527(3) 0.23106(17) 0.0315(5) Uani 1 1 d .
O13 O -0.08726(10) 0.5949(2) 0.24109(13) 0.0377(4) Uani 1 1 d .
C14 C 0.09053(13) 0.4145(3) 0.28757(15) 0.0251(4) Uani 1 1 d .
H14 H 0.0809 0.3907 0.2075 0.030 Uiso 1 1 calc R
C15 C 0.04114(13) 0.2901(3) 0.33715(16) 0.0272(5) Uani 1 1 d .
O15 O -0.02440(10) 0.2167(2) 0.29149(13) 0.0399(4) Uani 1 1 d .
O16 O 0.08744(9) 0.26857(18) 0.45013(11) 0.0266(3) Uani 1 1 d .
C17 C 0.25701(16) 0.2820(3) 0.68826(17) 0.0408(6) Uani 1 1 d .
H17A H 0.2982 0.1977 0.7304 0.061 Uiso 1 1 calc R
H17B H 0.2047 0.2696 0.7046 0.061 Uiso 1 1 calc R
H17C H 0.2800 0.3959 0.7094 0.061 Uiso 1 1 calc R
C18 C 0.08143(17) 0.8308(3) 0.4591(2) 0.0387(5) Uani 1 1 d .
H18A H 0.0836 0.8467 0.5358 0.058 Uiso 1 1 calc R
H18B H 0.0303 0.8842 0.4081 0.058 Uiso 1 1 calc R
H18C H 0.1313 0.8828 0.4497 0.058 Uiso 1 1 calc R
C19 C -0.08548(19) 0.8658(5) 0.0625(3) 0.0727(10) Uani 1 1 d .
H19A H -0.0636 0.9432 0.0192 0.109 Uiso 1 1 calc R
H19B H -0.1193 0.9296 0.0977 0.109 Uiso 1 1 calc R
H19C H -0.1209 0.7796 0.0132 0.109 Uiso 1 1 calc R

loop_
_atom_site_aniso_label
_atom_site_aniso_U_11
_atom_site_aniso_U_22
_atom_site_aniso_U_33
_atom_site_aniso_U_23
_atom_site_aniso_U_13
_atom_site_aniso_U_12
C1 0.0315(10) 0.0275(10) 0.0187(9) 0.0001(7) 0.0135(8) 0.0008(9)
O1 0.0284(7) 0.0398(8) 0.0253(7) 0.0061(6) 0.0142(6) -0.0019(7)
O2 0.0378(8) 0.0334(8) 0.0203(7) -0.0016(6) 0.0144(6) 0.0059(7)
C3 0.0348(11) 0.0327(11) 0.0274(10) 0.0015(9) 0.0174(9) 0.0029(10)
O3 0.0569(10) 0.0402(9) 0.0336(8) 0.0006(7) 0.0258(8) 0.0147(8)
C4 0.0375(12) 0.0381(12) 0.0215(10) 0.0051(8) 0.0131(9) 0.0072(10)
C5 0.0328(11) 0.0346(11) 0.0200(9) 0.0036(8) 0.0133(8) 0.0004(9)
C6 0.0295(10) 0.0292(10) 0.0177(9) 0.0002(8) 0.0134(8) -0.0013(9)
C7 0.0323(11) 0.0308(11) 0.0217(9) -0.0036(8) 0.0123(8) -0.0014(9)
C8 0.0333(11) 0.0270(10) 0.0249(10) 0.0004(8) 0.0160(8) -0.0018(9)
C9 0.0291(11) 0.0308(10) 0.0233(10) 0.0054(8) 0.0144(8) -0.0011(9)
O10 0.0325(8) 0.0355(8) 0.0315(8) 0.0117(6) 0.0152(6) -0.0003(7)
C11 0.0409(13) 0.0474(14) 0.0397(12) 0.0216(11) 0.0161(11) 0.0018(11)
C12 0.0419(13) 0.0473(14) 0.0400(13) 0.0188(11) 0.0117(11) 0.0045(12)
C13 0.0334(11) 0.0335(12) 0.0297(10) 0.0009(9) 0.0137(9) 0.0003(10)
O13 0.0305(8) 0.0457(9) 0.0405(8) 0.0009(7) 0.0167(7) -0.0016(7)
C14 0.0309(10) 0.0309(10) 0.0163(8) 0.0014(8) 0.0116(8) -0.0007(9)
C15 0.0301(11) 0.0292(10) 0.0244(9) -0.0004(8) 0.0123(8) 0.0003(9)
O15 0.0371(9) 0.0415(9) 0.0391(9) -0.0007(7) 0.0107(7) -0.0113(8)
O16 0.0320(8) 0.0290(7) 0.0226(7) 0.0026(5) 0.0141(6) -0.0015(6)
C17 0.0462(13) 0.0612(16) 0.0171(10) 0.0053(10) 0.0133(9) 0.0152(12)
C18 0.0518(14) 0.0287(11) 0.0404(12) -0.0010(9) 0.0219(11) 0.0023(11)
C19 0.0494(17) 0.087(2) 0.072(2) 0.0439(19) 0.0094(15) 0.0067(17)

loop_
_atom_type_symbol
_atom_type_description
_atom_type_scat_dispersion_real
_atom_type_scat_dispersion_imag
_atom_type_scat_source
C C 0.0033 0.0016 'International Tables Vol C Tables 4.2.6.8 and 6.1.1.4'
H H 0.0000 0.0000 'International Tables Vol C Tables 4.2.6.8 and 6.1.1.4'
O O 0.0106 0.0060 'International Tables Vol C Tables 4.2.6.8 and 6.1.1.4'

loop_
_geom_angle_atom_site_label_1
_geom_angle_atom_site_label_2
_geom_angle_atom_site_label_3
_geom_angle
_geom_angle_publ_flag
O1 C1 O2 109.77(16) yes
O1 C1 C14 119.81(17) yes
O2 C1 C14 104.37(16) yes
O1 C1 C6 111.71(16) yes
O2 C1 C6 110.38(15) yes
C14 C1 C6 100.19(15) yes
C1 O1 H1 109.5 ?
C3 O2 C1 116.84(15) yes
O3 C3 O2 117.36(18) yes
O3 C3 C4 123.71(19) yes
O2 C3 C4 118.85(17) yes
C5 C4 C3 123.35(19) yes
C5 C4 H4 118.3 ?
C3 C4 H4 118.3 ?
C4 C5 C17 122.56(19) yes
C4 C5 C6 117.96(18) yes
C17 C5 C6 119.47(18) yes
O16 C6 C5 108.55(15) yes
O16 C6 C7 109.58(16) yes
C5 C6 C7 115.56(16) yes
O16 C6 C1 101.59(14) yes
C5 C6 C1 111.89(16) yes
C7 C6 C1 108.74(15) yes
C6 C7 C8 112.64(16) yes
C6 C7 H7A 109.1 ?
C8 C7 H7A 109.1 ?
C6 C7 H7B 109.1 ?
C8 C7 H7B 109.1 ?
H7A C7 H7B 107.8 ?
C18 C8 C7 111.36(18) yes
C18 C8 C9 112.01(16) yes
C7 C8 C9 113.74(16) yes
C18 C8 H8 106.4 ?
C7 C8 H8 106.4 ?
C9 C8 H8 106.4 ?
O10 C9 C13 103.80(15) yes
O10 C9 C8 111.67(16) yes
C13 C9 C8 110.41(16) yes
O10 C9 C14 106.99(15) yes
C13 C9 C14 111.66(17) yes
C8 C9 C14 111.99(15) yes
C11 O10 C9 106.87(16) yes
C12 C11 O10 117.0(2) yes
C12 C11 H11 121.5 ?
O10 C11 H11 121.5 ?
C11 C12 C13 105.8(2) yes
C11 C12 C19 130.0(2) yes
C13 C12 C19 124.1(2) yes
O13 C13 C12 129.6(2) yes
O13 C13 C9 123.91(19) yes
C12 C13 C9 106.49(18) yes
C1 C14 C15 99.12(15) yes
C1 C14 C9 110.07(16) yes
C15 C14 C9 110.00(16) yes
C1 C14 H14 112.3 ?
C15 C14 H14 112.3 ?
C9 C14 H14 112.3 ?
O15 C15 O16 122.36(18) yes
O15 C15 C14 129.38(18) yes
O16 C15 C14 108.23(16) yes
C15 O16 C6 109.68(14) yes
C5 C17 H17A 109.5 ?
C5 C17 H17B 109.5 ?
H17A C17 H17B 109.5 ?
C5 C17 H17C 109.5 ?
H17A C17 H17C 109.5 ?
H17B C17 H17C 109.5 ?
C8 C18 H18A 109.5 ?
C8 C18 H18B 109.5 ?
H18A C18 H18B 109.5 ?
C8 C18 H18C 109.5 ?
H18A C18 H18C 109.5 ?
H18B C18 H18C 109.5 ?
C12 C19 H19A 109.5 ?
C12 C19 H19B 109.5 ?
H19A C19 H19B 109.5 ?
C12 C19 H19C 109.5 ?
H19A C19 H19C 109.5 ?
H19B C19 H19C 109.5 ?

loop_
_geom_bond_atom_site_label_1
_geom_bond_atom_site_label_2
_geom_bond_distance
_geom_bond_publ_flag
C1 O1 1.359(2) yes
C1 O2 1.462(2) yes
C1 C14 1.515(3) yes
C1 C6 1.539(2) yes
O1 H1 0.8200 ?
O2 C3 1.347(3) yes
C3 O3 1.211(3) yes
C3 C4 1.466(3) yes
C4 C5 1.324(3) yes
C4 H4 0.9300 ?
C5 C17 1.497(3) yes
C5 C6 1.511(3) yes
C6 O16 1.460(2) yes
C6 C7 1.524(3) yes
C7 C8 1.531(3) yes
C7 H7A 0.9700 ?
C7 H7B 0.9700 ?
C8 C18 1.529(3) yes
C8 C9 1.543(3) yes
C8 H8 0.9800 ?
C9 O10 1.451(2) yes
C9 C13 1.521(3) yes
C9 C14 1.548(3) yes
O10 C11 1.351(3) yes
C11 C12 1.323(3) yes
C11 H11 0.9300 ?
C12 C13 1.451(3) yes
C12 C19 1.495(3) yes
C13 O13 1.215(3) yes
C14 C15 1.527(3) yes
C14 H14 0.9800 ?
C15 O15 1.181(3) yes
C15 O16 1.370(3) yes
C17 H17A 0.9600 ?
C17 H17B 0.9600 ?
C17 H17C 0.9600 ?
C18 H18A 0.9600 ?
C18 H18B 0.9600 ?
C18 H18C 0.9600 ?
C19 H19A 0.9600 ?
C19 H19B 0.9600 ?
C19 H19C 0.9600 ?

loop_
_geom_torsion_atom_site_label_1
_geom_torsion_atom_site_label_2
_geom_torsion_atom_site_label_3
_geom_torsion_atom_site_label_4
_geom_torsion
O1 C1 O2 C3 73.79(19)
C14 C1 O2 C3 -156.62(15)
C6 C1 O2 C3 -49.8(2)
C1 O2 C3 O3 -159.26(18)
C1 O2 C3 C4 23.9(3)
O3 C3 C4 C5 -171.8(2)
O2 C3 C4 C5 4.8(3)
C3 C4 C5 C17 175.2(2)
C3 C4 C5 C6 -3.8(3)
C4 C5 C6 O16 88.2(2)
C17 C5 C6 O16 -90.8(2)
C4 C5 C6 C7 -148.24(19)
C17 C5 C6 C7 32.7(3)
C4 C5 C6 C1 -23.1(3)
C17 C5 C6 C1 157.87(19)
O1 C1 C6 O16 170.13(15)
O2 C1 C6 O16 -67.44(18)
C14 C1 C6 O16 42.18(18)
O1 C1 C6 C5 -74.2(2)
O2 C1 C6 C5 48.2(2)
C14 C1 C6 C5 157.80(16)
O1 C1 C6 C7 54.6(2)
O2 C1 C6 C7 177.04(15)
C14 C1 C6 C7 -73.35(19)
O16 C6 C7 C8 -50.8(2)
C5 C6 C7 C8 -173.76(15)
C1 C6 C7 C8 59.5(2)
C6 C7 C8 C18 -167.66(16)
C6 C7 C8 C9 -40.0(2)
C18 C8 C9 O10 45.2(2)
C7 C8 C9 O10 -82.1(2)
C18 C8 C9 C13 -69.7(2)
C7 C8 C9 C13 162.94(17)
C18 C8 C9 C14 165.21(18)
C7 C8 C9 C14 37.8(2)
C13 C9 O10 C11 -1.9(2)
C8 C9 O10 C11 -120.88(19)
C14 C9 O10 C11 116.26(19)
C9 O10 C11 C12 0.6(3)
O10 C11 C12 C13 1.1(3)
O10 C11 C12 C19 177.5(3)
C11 C12 C13 O13 175.8(2)
C19 C12 C13 O13 -0.9(4)
C11 C12 C13 C9 -2.2(3)
C19 C12 C13 C9 -178.9(3)
O10 C9 C13 O13 -175.6(2)
C8 C9 C13 O13 -55.8(3)
C14 C9 C13 O13 69.4(3)
O10 C9 C13 C12 2.6(2)
C8 C9 C13 C12 122.36(19)
C14 C9 C13 C12 -112.4(2)
O1 C1 C14 C15 -165.60(16)
O2 C1 C14 C15 71.09(16)
C6 C1 C14 C15 -43.19(18)
O1 C1 C14 C9 -50.3(2)
O2 C1 C14 C9 -173.61(13)
C6 C1 C14 C9 72.11(18)
O10 C9 C14 C1 66.05(18)
C13 C9 C14 C1 178.98(14)
C8 C9 C14 C1 -56.6(2)
O10 C9 C14 C15 174.26(14)
C13 C9 C14 C15 -72.8(2)
C8 C9 C14 C15 51.6(2)
C1 C14 C15 O15 -147.6(2)
C9 C14 C15 O15 97.0(3)
C1 C14 C15 O16 30.60(19)
C9 C14 C15 O16 -84.76(19)
O15 C15 O16 C6 174.41(19)
C14 C15 O16 C6 -4.0(2)
C5 C6 O16 C15 -142.16(16)
C7 C6 O16 C15 90.79(17)
C1 C6 O16 C15 -24.11(19)
